data_2215401
loop_
_publ_author_name
'Wang, Xin Qiang'
'Fan, Jian Dong'
'Xu, Dong'
'Yu, Wen Tao'
'Sun, Jing'

_publ_section_title
;
 Triphenyl-<i>n</i>-propylphosphonium
 bis(2-thioxo-1,3-dithiole-4,5-dithiolato)aurate(III)
;
_journal_coeditor_code CF2133
_journal_issue 10
_journal_name_full 'Acta Crystallographica Section E'
_journal_page_first m2529
_journal_page_last m2530
_journal_paper_doi 10.1107/S1600536807043929
_journal_volume 63
_journal_year 2007
_chemical_formula_iupac '(C21 H22 P)[Au(C3 S5)2 ]'
_chemical_formula_moiety 'C21 H22 P +, C6 Au S10 -'
_chemical_formula_sum 'C27 H22 Au P S10'
_chemical_formula_weight 894.98
_chemical_name_systematic
;
Triphenyl-n-propylphosphonium
bis(2-thioxo-1,3-dithiole-4,5-dithiolato)aurate(III)
;
_space_group_IT_number 14
_symmetry_cell_setting monoclinic
_symmetry_space_group_name_Hall '-P 2yn'
_symmetry_space_group_name_H-M 'P 1 21/n 1'
_atom_sites_solution_hydrogens geom
_atom_sites_solution_primary direct
_atom_sites_solution_secondary difmap
_audit_creation_method SHELXL-97
_cell_angle_alpha 90.00
_cell_angle_beta 97.9790(10)
_cell_angle_gamma 90.00
_cell_formula_units_Z 4
_cell_length_a 8.49160(10)
_cell_length_b 25.8266(3)
_cell_length_c 14.9202(2)
_cell_measurement_reflns_used 5335
_cell_measurement_temperature 296(2)
_cell_measurement_theta_max 27.41
_cell_measurement_theta_min 2.74
_cell_volume 3240.46(7)
_computing_cell_refinement 'APEX2 (Bruker, 2005)'
_computing_data_collection 'APEX2 (Bruker, 2005)'
_computing_data_reduction 'APEX2 (Bruker, 2005)'
_computing_molecular_graphics 'SHELXTL (Bruker, 1997)'
_computing_publication_material 'WINGX (Farrugia, 1999)'
_computing_structure_refinement 'SHELXL97 (Sheldrick, 1997)'
_computing_structure_solution 'SIR97 (Altomare <i>et al.</i>,  1999)'
_diffrn_ambient_temperature 296(2)
_diffrn_measured_fraction_theta_full 0.998
_diffrn_measured_fraction_theta_max 0.998
_diffrn_measurement_device_type
;
Bruker APEXII CCD area-detector diffractometer
;
_diffrn_measurement_method '\f and \w scans'
_diffrn_radiation_monochromator graphite
_diffrn_radiation_source 'fine-focus sealed tube'
_diffrn_radiation_type MoK\a
_diffrn_radiation_wavelength 0.71073
_diffrn_reflns_av_R_equivalents 0.0242
_diffrn_reflns_av_sigmaI/netI 0.0236
_diffrn_reflns_limit_h_max 11
_diffrn_reflns_limit_h_min -11
_diffrn_reflns_limit_k_max 25
_diffrn_reflns_limit_k_min -33
_diffrn_reflns_limit_l_max 19
_diffrn_reflns_limit_l_min -19
_diffrn_reflns_number 28396
_diffrn_reflns_theta_full 27.50
_diffrn_reflns_theta_max 27.50
_diffrn_reflns_theta_min 1.59
_diffrn_standards_number 0
_exptl_absorpt_coefficient_mu 5.253
_exptl_absorpt_correction_T_max 0.469
_exptl_absorpt_correction_T_min 0.378
_exptl_absorpt_correction_type multi-scan
_exptl_absorpt_process_details 'APEX2 (Bruker, 2005)'
_exptl_crystal_colour brown
_exptl_crystal_density_diffrn 1.834
_exptl_crystal_density_method 'not measured'
_exptl_crystal_description prism
_exptl_crystal_F_000 1752
_exptl_crystal_size_max 0.23
_exptl_crystal_size_mid 0.19
_exptl_crystal_size_min 0.17
_refine_diff_density_max 0.870
_refine_diff_density_min -0.456
_refine_ls_extinction_method none
_refine_ls_goodness_of_fit_ref 1.036
_refine_ls_hydrogen_treatment constr
_refine_ls_matrix_type full
_refine_ls_number_parameters 353
_refine_ls_number_reflns 7419
_refine_ls_number_restraints 0
_refine_ls_restrained_S_all 1.036
_refine_ls_R_factor_all 0.0361
_refine_ls_R_factor_gt 0.0248
_refine_ls_shift/su_max 0.005
_refine_ls_shift/su_mean 0.000
_refine_ls_structure_factor_coef Fsqd
_refine_ls_weighting_details 'calc w=1/[\s^2^(Fo^2^)+(0.0300P)^2^+0.7621P] where P=(Fo^2^+2Fc^2^)/3'
_refine_ls_weighting_scheme calc
_refine_ls_wR_factor_gt 0.0562
_refine_ls_wR_factor_ref 0.0598
_reflns_number_gt 6100
_reflns_number_total 7419
_reflns_threshold_expression I>2\s(I)
_cod_data_source_file cf2133.cif
_cod_data_source_block I
_cod_depositor_comments
;
The following automatic conversions were performed:
'_symmetry_cell_setting' value 'Monoclinic' changed to 'monoclinic'
according to '/home/saulius/struct/CIF-dictionaries/cif_core.dic'
dictionary named 'cif_core.dic' version 2.4.1 from 2010-06-29.

Automatic conversion script
Id: cif_fix_enum 1527 2010-12-29 10:47:43Z saulius 

The following automatic conversions were performed:

'_symmetry_cell_setting' value 'Monoclinic' changed to 'monoclinic'
according to /home/saulius/struct/CIF-dictionaries/cif_core.dic
dictionary named 'cif_core.dic' version 2.4.1 from 2010-06-29.

Automatic conversion script
Id: cif_fix_values 1715 2011-07-08 13:25:40Z adriana 
;
_cod_original_sg_symbol_H-M 'P 21/n'
_cod_database_code 2215401
_cod_database_fobs_code 2215401

loop_
_symmetry_equiv_pos_as_xyz
'x, y, z'
'-x+1/2, y+1/2, -z+1/2'
'-x, -y, -z'
'x-1/2, -y-1/2, z-1/2'

loop_
_atom_site_type_symbol
_atom_site_label
_atom_site_fract_x
_atom_site_fract_y
_atom_site_fract_z
_atom_site_U_iso_or_equiv
_atom_site_adp_type
_atom_site_calc_flag
_atom_site_refinement_flags
_atom_site_occupancy
Au Au1 0.156935(13) 0.033241(4) 0.417388(8) 0.04162(5) Uani d . 1
C C1 -0.0529(4) 0.16080(12) 0.6775(2) 0.0495(8) Uani d . 1
C C2 0.0957(3) 0.09287(12) 0.5911(2) 0.0433(7) Uani d . 1
C C3 -0.0135(4) 0.11295(12) 0.5279(2) 0.0475(8) Uani d . 1
C C4 0.3257(4) -0.04787(12) 0.3078(2) 0.0420(7) Uani d . 1
C C5 0.2135(4) -0.02857(12) 0.2449(2) 0.0474(7) Uani d . 1
C C6 0.3537(4) -0.10056(13) 0.1615(2) 0.0529(8) Uani d . 1
C C7 0.2905(4) 0.18091(14) 0.3191(2) 0.0572(9) Uani d . 1
H H7 0.2393 0.1903 0.2623 0.069 Uiso calc R 1
C C8 0.2322(5) 0.19795(16) 0.3954(3) 0.0694(10) Uani d . 1
H H8 0.1423 0.2189 0.3906 0.083 Uiso calc R 1
C C9 0.3091(5) 0.18353(16) 0.4793(3) 0.0696(11) Uani d . 1
H H9 0.2718 0.1954 0.5312 0.083 Uiso calc R 1
C C10 0.4391(5) 0.15204(18) 0.4869(2) 0.0766(12) Uani d . 1
H H10 0.4881 0.1421 0.5439 0.092 Uiso calc R 1
C C11 0.4987(4) 0.13483(17) 0.4108(2) 0.0671(10) Uani d . 1
H H11 0.5875 0.1134 0.4162 0.081 Uiso calc R 1
C C12 0.4244(4) 0.14997(13) 0.3258(2) 0.0489(8) Uani d . 1
C C13 0.7643(5) 0.17737(15) 0.1504(3) 0.0671(10) Uani d . 1
H H13 0.7414 0.1528 0.1049 0.080 Uiso calc R 1
C C14 0.8862(5) 0.21229(18) 0.1470(3) 0.0784(12) Uani d . 1
H H14 0.9459 0.2109 0.0993 0.094 Uiso calc R 1
C C15 0.9200(5) 0.24880(16) 0.2129(3) 0.0696(11) Uani d . 1
H H15 1.0036 0.2718 0.2107 0.084 Uiso calc R 1
C C16 0.8318(4) 0.25141(15) 0.2815(3) 0.0682(10) Uani d . 1
H H16 0.8528 0.2771 0.3252 0.082 Uiso calc R 1
C C17 0.7111(4) 0.21651(13) 0.2873(2) 0.0551(8) Uani d . 1
H H17 0.6530 0.2183 0.3356 0.066 Uiso calc R 1
C C18 0.6757(4) 0.17896(12) 0.2220(2) 0.0444(7) Uani d . 1
C C19 0.3567(4) 0.18961(16) 0.0829(2) 0.0602(9) Uani d . 1
H H19 0.4265 0.2166 0.1011 0.072 Uiso calc R 1
C C20 0.2388(5) 0.19604(19) 0.0095(3) 0.0755(12) Uani d . 1
H H20 0.2288 0.2277 -0.0205 0.091 Uiso calc R 1
C C21 0.1388(5) 0.1572(2) -0.0186(3) 0.0904(16) Uani d . 1
H H21 0.0617 0.1618 -0.0687 0.109 Uiso calc R 1
C C22 0.1506(6) 0.1115(2) 0.0259(4) 0.1092(18) Uani d . 1
H H22 0.0813 0.0847 0.0063 0.131 Uiso calc R 1
C C23 0.2659(5) 0.10439(18) 0.1008(3) 0.0869(14) Uani d . 1
H H23 0.2721 0.0731 0.1320 0.104 Uiso calc R 1
C C24 0.3701(4) 0.14356(13) 0.1283(2) 0.0485(8) Uani d . 1
C C25 0.5824(5) 0.06864(14) 0.2317(3) 0.0704(11) Uani d . 1
H H25A 0.6584 0.0641 0.2859 0.084 Uiso calc R 1
H H25B 0.4927 0.0461 0.2365 0.084 Uiso calc R 1
C C26 0.6612(6) 0.05169(18) 0.1486(4) 0.0969(15) Uani d . 1
H H26A 0.6012 0.0665 0.0946 0.116 Uiso calc R 1
H H26B 0.7677 0.0661 0.1547 0.116 Uiso calc R 1
C C27 0.6717(8) -0.0050(2) 0.1361(4) 0.126(2) Uani d . 1
H H27A 0.7232 -0.0205 0.1909 0.188 Uiso calc R 1
H H27B 0.7320 -0.0122 0.0877 0.188 Uiso calc R 1
H H27C 0.5666 -0.0191 0.1216 0.188 Uiso calc R 1
P P1 0.51405(10) 0.13479(3) 0.22710(5) 0.0471(2) Uani d . 1
S S1 -0.11931(12) 0.19761(4) 0.75427(7) 0.0643(2) Uani d . 1
S S2 0.10232(11) 0.11750(4) 0.70039(6) 0.0542(2) Uani d . 1
S S3 -0.13337(10) 0.16097(4) 0.56477(7) 0.0599(2) Uani d . 1
S S4 0.23101(11) 0.04451(3) 0.57183(6) 0.0508(2) Uani d . 1
S S5 -0.04207(10) 0.09517(4) 0.41390(6) 0.0561(2) Uani d . 1
S S6 0.35984(10) -0.02690(3) 0.41999(5) 0.0508(2) Uani d . 1
S S7 0.08042(12) 0.01999(4) 0.26385(6) 0.0645(3) Uani d . 1
S S8 0.44341(11) -0.09704(4) 0.27207(5) 0.0531(2) Uani d . 1
S S9 0.20122(11) -0.05625(4) 0.13737(6) 0.0596(2) Uani d . 1
S S10 0.40964(17) -0.14087(5) 0.08663(6) 0.0822(3) Uani d . 1

loop_
_atom_site_aniso_label
_atom_site_aniso_U_11
_atom_site_aniso_U_22
_atom_site_aniso_U_33
_atom_site_aniso_U_12
_atom_site_aniso_U_13
_atom_site_aniso_U_23
Au1 0.03750(7) 0.04197(8) 0.04511(8) -0.00021(5) 0.00474(5) -0.00546(5)
C1 0.0454(17) 0.0439(18) 0.060(2) -0.0044(14) 0.0109(15) -0.0071(15)
C2 0.0408(15) 0.0412(17) 0.0490(18) -0.0015(13) 0.0100(13) -0.0062(14)
C3 0.0397(16) 0.0447(18) 0.058(2) -0.0001(14) 0.0074(15) -0.0118(15)
C4 0.0410(16) 0.0459(17) 0.0381(16) 0.0016(13) 0.0020(13) -0.0075(13)
C5 0.0476(18) 0.053(2) 0.0398(17) -0.0002(15) 0.0011(14) -0.0084(14)
C6 0.062(2) 0.057(2) 0.0392(17) -0.0013(17) 0.0052(15) -0.0068(15)
C7 0.064(2) 0.065(2) 0.0406(18) -0.0034(18) -0.0003(16) 0.0083(16)
C8 0.074(3) 0.078(3) 0.056(2) 0.000(2) 0.009(2) 0.004(2)
C9 0.073(3) 0.085(3) 0.052(2) -0.025(2) 0.0140(19) -0.005(2)
C10 0.074(3) 0.112(4) 0.039(2) -0.017(3) -0.0067(18) 0.018(2)
C11 0.056(2) 0.096(3) 0.047(2) -0.002(2) -0.0034(16) 0.019(2)
C12 0.0472(18) 0.055(2) 0.0422(17) -0.0133(15) -0.0038(14) 0.0088(15)
C13 0.078(3) 0.070(3) 0.056(2) -0.008(2) 0.0192(19) -0.0129(19)
C14 0.071(3) 0.090(3) 0.082(3) -0.006(2) 0.040(2) 0.001(3)
C15 0.054(2) 0.072(3) 0.083(3) -0.0133(19) 0.011(2) 0.007(2)
C16 0.060(2) 0.071(3) 0.073(3) -0.018(2) 0.007(2) -0.014(2)
C17 0.0540(19) 0.059(2) 0.053(2) -0.0087(17) 0.0106(16) -0.0079(16)
C18 0.0432(16) 0.0476(18) 0.0408(17) 0.0029(14) 0.0003(13) 0.0034(14)
C19 0.062(2) 0.070(3) 0.047(2) 0.0070(18) 0.0015(17) 0.0071(17)
C20 0.079(3) 0.104(3) 0.042(2) 0.026(3) 0.0028(19) 0.012(2)
C21 0.075(3) 0.143(5) 0.046(2) 0.033(3) -0.019(2) -0.017(3)
C22 0.089(3) 0.116(4) 0.106(4) -0.016(3) -0.046(3) -0.020(3)
C23 0.085(3) 0.078(3) 0.085(3) -0.014(2) -0.034(2) 0.005(2)
C24 0.0508(18) 0.054(2) 0.0372(17) 0.0027(15) -0.0049(14) -0.0040(14)
C25 0.067(2) 0.051(2) 0.086(3) -0.0014(19) -0.017(2) 0.0052(19)
C26 0.092(3) 0.068(3) 0.134(5) 0.017(3) 0.025(3) -0.001(3)
C27 0.129(5) 0.085(4) 0.163(6) -0.023(4) 0.023(4) -0.027(4)
P1 0.0484(5) 0.0460(5) 0.0431(5) -0.0044(4) -0.0069(4) 0.0035(4)
S1 0.0658(6) 0.0614(6) 0.0679(6) 0.0083(5) 0.0171(5) -0.0170(5)
S2 0.0576(5) 0.0557(5) 0.0496(5) 0.0107(4) 0.0085(4) -0.0060(4)
S3 0.0511(5) 0.0594(6) 0.0664(6) 0.0156(4) -0.0017(4) -0.0171(4)
S4 0.0542(5) 0.0519(5) 0.0462(5) 0.0147(4) 0.0062(4) -0.0038(4)
S5 0.0487(4) 0.0603(5) 0.0555(5) 0.0124(4) -0.0056(4) -0.0133(4)
S6 0.0536(5) 0.0595(5) 0.0369(4) 0.0149(4) -0.0027(3) -0.0108(4)
S7 0.0595(5) 0.0776(6) 0.0515(5) 0.0244(5) -0.0094(4) -0.0103(5)
S8 0.0614(5) 0.0590(5) 0.0377(4) 0.0137(4) 0.0024(4) -0.0080(4)
S9 0.0642(5) 0.0722(6) 0.0385(4) 0.0068(5) -0.0074(4) -0.0119(4)
S10 0.1166(9) 0.0858(8) 0.0442(5) 0.0266(7) 0.0109(5) -0.0180(5)

loop_
_atom_type_symbol
_atom_type_description
_atom_type_scat_dispersion_real
_atom_type_scat_dispersion_imag
_atom_type_scat_source
C C 0.0033 0.0016 'International Tables Vol C Tables 4.2.6.8 and 6.1.1.4'
H H 0.0000 0.0000 'International Tables Vol C Tables 4.2.6.8 and 6.1.1.4'
P P 0.1023 0.0942 'International Tables Vol C Tables 4.2.6.8 and 6.1.1.4'
S S 0.1246 0.1234 'International Tables Vol C Tables 4.2.6.8 and 6.1.1.4'
Au Au -2.0133 8.8022 'International Tables Vol C Tables 4.2.6.8 and 6.1.1.4'

loop_
_geom_angle_atom_site_label_1
_geom_angle_atom_site_label_2
_geom_angle_atom_site_label_3
_geom_angle
_geom_angle_publ_flag
S6 Au1 S7 91.34(3) y
S6 Au1 S4 88.22(3) y
S7 Au1 S4 178.58(4) y
S6 Au1 S5 178.54(3) y
S7 Au1 S5 88.64(3) y
S4 Au1 S5 91.83(3) y
S1 C1 S3 123.3(2) ?
S1 C1 S2 124.2(2) ?
S3 C1 S2 112.52(18) ?
C3 C2 S2 116.6(2) ?
C3 C2 S4 124.8(2) ?
S2 C2 S4 118.54(18) ?
C2 C3 S3 115.7(2) ?
C2 C3 S5 125.2(2) ?
S3 C3 S5 119.12(19) ?
C5 C4 S8 116.1(2) ?
C5 C4 S6 124.4(2) ?
S8 C4 S6 119.54(18) ?
C4 C5 S7 124.8(2) ?
C4 C5 S9 116.0(2) ?
S7 C5 S9 119.19(19) ?
S10 C6 S8 123.6(2) ?
S10 C6 S9 123.8(2) ?
S8 C6 S9 112.57(18) ?
C8 C7 C12 120.8(3) ?
C8 C7 H7 119.6 ?
C12 C7 H7 119.6 ?
C7 C8 C9 119.0(4) ?
C7 C8 H8 120.5 ?
C9 C8 H8 120.5 ?
C10 C9 C8 120.8(4) ?
C10 C9 H9 119.6 ?
C8 C9 H9 119.6 ?
C9 C10 C11 120.6(3) ?
C9 C10 H10 119.7 ?
C11 C10 H10 119.7 ?
C10 C11 C12 119.2(4) ?
C10 C11 H11 120.4 ?
C12 C11 H11 120.4 ?
C7 C12 C11 119.5(3) ?
C7 C12 P1 120.4(2) ?
C11 C12 P1 119.8(3) ?
C14 C13 C18 119.9(3) ?
C14 C13 H13 120.1 ?
C18 C13 H13 120.1 ?
C15 C14 C13 120.6(4) ?
C15 C14 H14 119.7 ?
C13 C14 H14 119.7 ?
C16 C15 C14 119.8(4) ?
C16 C15 H15 120.1 ?
C14 C15 H15 120.1 ?
C15 C16 C17 120.7(4) ?
C15 C16 H16 119.6 ?
C17 C16 H16 119.6 ?
C16 C17 C18 120.5(3) ?
C16 C17 H17 119.8 ?
C18 C17 H17 119.8 ?
C17 C18 C13 118.4(3) ?
C17 C18 P1 120.7(2) ?
C13 C18 P1 120.8(3) ?
C24 C19 C20 119.8(4) ?
C24 C19 H19 120.1 ?
C20 C19 H19 120.1 ?
C21 C20 C19 120.9(4) ?
C21 C20 H20 119.6 ?
C19 C20 H20 119.6 ?
C20 C21 C22 119.8(4) ?
C20 C21 H21 120.1 ?
C22 C21 H21 120.1 ?
C21 C22 C23 120.4(5) ?
C21 C22 H22 119.8 ?
C23 C22 H22 119.8 ?
C24 C23 C22 119.7(4) ?
C24 C23 H23 120.1 ?
C22 C23 H23 120.1 ?
C19 C24 C23 119.3(3) ?
C19 C24 P1 121.2(3) ?
C23 C24 P1 119.4(3) ?
C26 C25 P1 114.2(3) ?
C26 C25 H25A 108.7 ?
P1 C25 H25A 108.7 ?
C26 C25 H25B 108.7 ?
P1 C25 H25B 108.7 ?
H25A C25 H25B 107.6 ?
C27 C26 C25 114.9(4) ?
C27 C26 H26A 108.6 ?
C25 C26 H26A 108.6 ?
C27 C26 H26B 108.6 ?
C25 C26 H26B 108.6 ?
H26A C26 H26B 107.5 ?
C26 C27 H27A 109.5 ?
C26 C27 H27B 109.5 ?
H27A C27 H27B 109.5 ?
C26 C27 H27C 109.5 ?
H27A C27 H27C 109.5 ?
H27B C27 H27C 109.5 ?
C12 P1 C24 109.16(15) ?
C12 P1 C18 108.09(15) ?
C24 P1 C18 108.85(15) ?
C12 P1 C25 110.34(18) ?
C24 P1 C25 109.26(17) ?
C18 P1 C25 111.10(17) ?
C1 S2 C2 97.27(15) ?
C1 S3 C3 97.82(16) ?
C2 S4 Au1 99.15(11) ?
C3 S5 Au1 99.04(11) ?
C4 S6 Au1 99.67(11) ?
C5 S7 Au1 99.66(11) ?
C6 S8 C4 97.77(16) ?
C6 S9 C5 97.60(15) ?

loop_
_geom_bond_atom_site_label_1
_geom_bond_atom_site_label_2
_geom_bond_distance
_geom_bond_publ_flag
Au1 S6 2.3160(8) y
Au1 S7 2.3182(9) y
Au1 S4 2.3212(8) y
Au1 S5 2.3221(8) y
C1 S1 1.647(3) ?
C1 S3 1.725(3) ?
C1 S2 1.726(3) ?
C2 C3 1.332(4) ?
C2 S2 1.744(3) ?
C2 S4 1.748(3) ?
C3 S3 1.741(3) ?
C3 S5 1.746(3) ?
C4 C5 1.337(4) ?
C4 S8 1.744(3) ?
C4 S6 1.745(3) ?
C5 S7 1.737(3) ?
C5 S9 1.747(3) ?
C6 S10 1.644(3) ?
C6 S8 1.721(3) ?
C6 S9 1.728(4) ?
C7 C8 1.376(5) ?
C7 C12 1.381(5) ?
C7 H7 0.930 ?
C8 C9 1.379(5) ?
C8 H8 0.930 ?
C9 C10 1.363(6) ?
C9 H9 0.930 ?
C10 C11 1.379(5) ?
C10 H10 0.930 ?
C11 C12 1.392(4) ?
C11 H11 0.930 ?
C12 P1 1.792(3) ?
C13 C14 1.379(5) ?
C13 C18 1.390(4) ?
C13 H13 0.930 ?
C14 C15 1.364(6) ?
C14 H14 0.930 ?
C15 C16 1.351(5) ?
C15 H15 0.930 ?
C16 C17 1.377(5) ?
C16 H16 0.930 ?
C17 C18 1.378(4) ?
C17 H17 0.930 ?
C18 P1 1.794(3) ?
C19 C24 1.366(5) ?
C19 C20 1.387(5) ?
C19 H19 0.930 ?
C20 C21 1.343(6) ?
C20 H20 0.930 ?
C21 C22 1.351(7) ?
C21 H21 0.930 ?
C22 C23 1.392(6) ?
C22 H22 0.930 ?
C23 C24 1.369(5) ?
C23 H23 0.930 ?
C24 P1 1.794(3) ?
C25 C26 1.550(6) ?
C25 P1 1.802(4) ?
C25 H25A 0.970 ?
C25 H25B 0.970 ?
C26 C27 1.481(7) ?
C26 H26A 0.970 ?
C26 H26B 0.970 ?
C27 H27A 0.960 ?
C27 H27B 0.960 ?
C27 H27C 0.960 ?

loop_
_geom_torsion_atom_site_label_1
_geom_torsion_atom_site_label_2
_geom_torsion_atom_site_label_3
_geom_torsion_atom_site_label_4
_geom_torsion
S2 C2 C3 S3 0.0(3)
S4 C2 C3 S3 -179.71(17)
S2 C2 C3 S5 179.37(18)
S4 C2 C3 S5 -0.3(4)
S8 C4 C5 S7 179.35(19)
S6 C4 C5 S7 -0.9(5)
S8 C4 C5 S9 0.7(4)
S6 C4 C5 S9 -179.52(19)
C12 C7 C8 C9 -0.2(6)
C7 C8 C9 C10 -1.3(6)
C8 C9 C10 C11 1.4(6)
C9 C10 C11 C12 0.0(6)
C8 C7 C12 C11 1.6(5)
C8 C7 C12 P1 -172.0(3)
C10 C11 C12 C7 -1.4(5)
C10 C11 C12 P1 172.2(3)
C18 C13 C14 C15 -0.6(6)
C13 C14 C15 C16 -1.1(7)
C14 C15 C16 C17 2.1(6)
C15 C16 C17 C18 -1.5(6)
C16 C17 C18 C13 -0.2(5)
C16 C17 C18 P1 -177.8(3)
C14 C13 C18 C17 1.2(5)
C14 C13 C18 P1 178.8(3)
C24 C19 C20 C21 -1.2(6)
C19 C20 C21 C22 1.3(7)
C20 C21 C22 C23 0.0(8)
C21 C22 C23 C24 -1.4(8)
C20 C19 C24 C23 -0.3(6)
C20 C19 C24 P1 -176.7(3)
C22 C23 C24 C19 1.5(7)
C22 C23 C24 P1 178.0(4)
P1 C25 C26 C27 -161.6(4)
C7 C12 P1 C24 -21.4(3)
C11 C12 P1 C24 165.0(3)
C7 C12 P1 C18 96.9(3)
C11 C12 P1 C18 -76.7(3)
C7 C12 P1 C25 -141.4(3)
C11 C12 P1 C25 45.0(3)
C19 C24 P1 C12 92.3(3)
C23 C24 P1 C12 -84.1(4)
C19 C24 P1 C18 -25.5(3)
C23 C24 P1 C18 158.1(3)
C19 C24 P1 C25 -147.0(3)
C23 C24 P1 C25 36.6(4)
C17 C18 P1 C12 -0.3(3)
C13 C18 P1 C12 -177.9(3)
C17 C18 P1 C24 118.1(3)
C13 C18 P1 C24 -59.4(3)
C17 C18 P1 C25 -121.5(3)
C13 C18 P1 C25 60.9(3)
C26 C25 P1 C12 179.7(3)
C26 C25 P1 C24 59.6(4)
C26 C25 P1 C18 -60.5(3)
S1 C1 S2 C2 177.8(2)
S3 C1 S2 C2 -1.5(2)
C3 C2 S2 C1 1.0(3)
S4 C2 S2 C1 -179.31(19)
S1 C1 S3 C3 -177.8(2)
S2 C1 S3 C3 1.6(2)
C2 C3 S3 C1 -1.0(3)
S5 C3 S3 C1 179.6(2)
C3 C2 S4 Au1 0.9(3)
S2 C2 S4 Au1 -178.80(15)
S6 Au1 S4 C2 177.69(11)
S5 Au1 S4 C2 -0.85(11)
C2 C3 S5 Au1 -0.5(3)
S3 C3 S5 Au1 178.91(16)
S7 Au1 S5 C3 179.40(11)
S4 Au1 S5 C3 0.74(11)
C5 C4 S6 Au1 3.0(3)
S8 C4 S6 Au1 -177.26(17)
S7 Au1 S6 C4 -2.97(12)
S4 Au1 S6 C4 175.68(11)
C4 C5 S7 Au1 -1.8(3)
S9 C5 S7 Au1 176.79(17)
S6 Au1 S7 C5 2.67(12)
S5 Au1 S7 C5 -178.79(12)
S10 C6 S8 C4 179.8(2)
S9 C6 S8 C4 1.0(2)
C5 C4 S8 C6 -1.1(3)
S6 C4 S8 C6 179.2(2)
S10 C6 S9 C5 -179.5(2)
S8 C6 S9 C5 -0.7(2)
C4 C5 S9 C6 0.0(3)
S7 C5 S9 C6 -178.7(2)
